data_4512491
loop_
_publ_author_name
'Tseng, Kuei-Nin T.'
'Kampf, Jeff W.'
'Szymczak, Nathaniel K.'

_publ_section_title
;
 Regulation of Iron-Catalyzed Olefin Hydroboration by Ligand Modifications
 at a Remote Site
;
_journal_issue 1
_journal_name_full 'ACS Catalysis'
_journal_page_first 411
_journal_paper_doi 10.1021/cs501820w
_journal_volume 5
_journal_year 2015
_chemical_formula_moiety 'C23 H19 F6 Fe N5 O6 S2'
_chemical_formula_sum 'C23 H19 F6 Fe N5 O6 S2'
_chemical_formula_weight 695.40
_chemical_name_systematic
; 
 ? 
;
_space_group_IT_number 2
_symmetry_cell_setting triclinic
_symmetry_space_group_name_Hall '-P 1'
_symmetry_space_group_name_H-M 'P -1'
_atom_sites_solution_hydrogens geom
_atom_sites_solution_primary direct
_atom_sites_solution_secondary difmap
_audit_creation_method SHELXL-97
_cell_angle_alpha 66.351(5)
_cell_angle_beta 73.133(5)
_cell_angle_gamma 69.747(5)
_cell_formula_units_Z 2
_cell_length_a 10.7036(2)
_cell_length_b 12.1278(2)
_cell_length_c 12.2733(9)
_cell_measurement_reflns_used 25439
_cell_measurement_temperature 85(2)
_cell_measurement_theta_max 68.30
_cell_measurement_theta_min 4.00
_cell_volume 1347.80(12)
_computing_cell_refinement 'CrystalClear-SM Expert 2.0 r12'
_computing_data_collection 'CrystalClear-SM Expert 2.0 r12 (Rigaku, 2011)'
_computing_data_reduction 'CrystalClear-SM Expert 2.0 r12'
_computing_molecular_graphics 'Bruker SHELXTL'
_computing_publication_material 'Bruker SHELXTL'
_computing_structure_refinement 'SHELXL-97 (Sheldrick, 1997)'
_computing_structure_solution 'SHELXS-97 (Sheldrick, 1990)'
_diffrn_ambient_temperature 85(2)
_diffrn_detector_area_resol_mean 14.629
_diffrn_measured_fraction_theta_full 0.986
_diffrn_measured_fraction_theta_max 0.986
_diffrn_measurement_device_type 'Rigaku Saturn944+ CCD'
_diffrn_measurement_method \w
_diffrn_radiation_monochromator confocal
_diffrn_radiation_source 'micro-focus rotating anode'
_diffrn_radiation_type CuK\a
_diffrn_radiation_wavelength 1.54178
_diffrn_reflns_av_R_equivalents 0.0607
_diffrn_reflns_av_sigmaI/netI 0.0348
_diffrn_reflns_limit_h_max 12
_diffrn_reflns_limit_h_min -12
_diffrn_reflns_limit_k_max 14
_diffrn_reflns_limit_k_min -14
_diffrn_reflns_limit_l_max 14
_diffrn_reflns_limit_l_min -14
_diffrn_reflns_number 38231
_diffrn_reflns_theta_full 68.23
_diffrn_reflns_theta_max 68.23
_diffrn_reflns_theta_min 3.99
_exptl_absorpt_coefficient_mu 6.781
_exptl_absorpt_correction_T_max 0.5504
_exptl_absorpt_correction_T_min 0.2929
_exptl_absorpt_correction_type multi-scan
_exptl_absorpt_process_details
;
    Higashi, T. (1995). Program for Absorption Correction.
    Rigaku Corporation, Tokyo, Japan.
;
_exptl_crystal_colour green
_exptl_crystal_density_diffrn 1.714
_exptl_crystal_density_method 'not measured'
_exptl_crystal_description prism
_exptl_crystal_F_000 704
_exptl_crystal_size_max 0.24
_exptl_crystal_size_mid 0.18
_exptl_crystal_size_min 0.10
_refine_diff_density_max 0.492
_refine_diff_density_min -0.356
_refine_diff_density_rms 0.073
_refine_ls_extinction_coef 0.0030(3)
_refine_ls_extinction_expression Fc^*^=kFc[1+0.001xFc^2^\l^3^/sin(2\q)]^-1/4^
_refine_ls_extinction_method SHELXL
_refine_ls_goodness_of_fit_ref 1.037
_refine_ls_hydrogen_treatment constr
_refine_ls_matrix_type full
_refine_ls_number_parameters 392
_refine_ls_number_reflns 4866
_refine_ls_number_restraints 0
_refine_ls_restrained_S_all 1.037
_refine_ls_R_factor_all 0.0365
_refine_ls_R_factor_gt 0.0362
_refine_ls_shift/su_max 0.001
_refine_ls_shift/su_mean 0.000
_refine_ls_structure_factor_coef Fsqd
_refine_ls_weighting_details 'calc w=1/[\s^2^(Fo^2^)+(0.0530P)^2^+1.3580P] where P=(Fo^2^+2Fc^2^)/3'
_refine_ls_weighting_scheme calc
_refine_ls_wR_factor_gt 0.0962
_refine_ls_wR_factor_ref 0.0965
_reflns_number_gt 4802
_reflns_number_total 4866
_reflns_threshold_expression >2sigma(I)
_cod_data_source_file cs501820w_si_001.cif
_cod_data_source_block kt2293
_cod_depositor_comments 'Adding full bibliography for 4512489--4512491.cif.'
_cod_original_cell_volume 1347.80(10)
_cod_database_code 4512491

loop_
_symmetry_equiv_pos_as_xyz
'x, y, z'
'-x, -y, -z'

loop_
_atom_site_label
_atom_site_type_symbol
_atom_site_fract_x
_atom_site_fract_y
_atom_site_fract_z
_atom_site_U_iso_or_equiv
_atom_site_adp_type
_atom_site_occupancy
_atom_site_symmetry_multiplicity
_atom_site_calc_flag
_atom_site_refinement_flags
Fe1 Fe 0.34479(3) 0.78503(3) 0.26423(3) 0.01464(12) Uani 1 1 d .
S1 S 0.21823(5) 0.61674(5) 0.20862(5) 0.01705(14) Uani 1 1 d .
S2 S 0.34918(5) 1.03670(5) 0.29273(5) 0.01890(15) Uani 1 1 d .
F1 F 0.39497(15) 0.46729(15) 0.09627(14) 0.0329(4) Uani 1 1 d .
F2 F 0.34690(16) 0.38036(14) 0.28812(14) 0.0340(4) Uani 1 1 d .
F3 F 0.20205(15) 0.42591(14) 0.17455(14) 0.0312(3) Uani 1 1 d .
F4 F 0.57421(18) 1.1025(2) 0.1923(2) 0.0580(6) Uani 1 1 d .
F5 F 0.5924(2) 0.93326(19) 0.3465(2) 0.0644(7) Uani 1 1 d .
F6 F 0.4963(2) 1.11125(17) 0.37141(18) 0.0487(5) Uani 1 1 d .
O1 O 0.33829(15) 0.65492(15) 0.19992(14) 0.0202(3) Uani 1 1 d .
O2 O 0.14844(18) 0.68892(16) 0.10913(16) 0.0269(4) Uani 1 1 d .
O3 O 0.13747(16) 0.59064(17) 0.32728(15) 0.0260(4) Uani 1 1 d .
O4 O 0.39085(15) 0.95321(15) 0.22156(14) 0.0193(3) Uani 1 1 d .
O5 O 0.2903(2) 0.98289(18) 0.41562(17) 0.0386(5) Uani 1 1 d .
O6 O 0.28385(18) 1.16175(16) 0.22910(16) 0.0284(4) Uani 1 1 d .
N1 N 0.13770(19) 0.89170(18) 0.24054(17) 0.0177(4) Uani 1 1 d .
N2 N 0.04071(18) 0.79969(19) 0.44858(18) 0.0201(4) Uani 1 1 d .
N3 N 0.27706(18) 0.73061(17) 0.44287(16) 0.0162(4) Uani 1 1 d .
N4 N 0.49374(18) 0.63082(18) 0.51131(17) 0.0191(4) Uani 1 1 d .
N5 N 0.55003(18) 0.69811(17) 0.29144(17) 0.0166(4) Uani 1 1 d .
C1 C 0.2350(2) 0.9694(2) 0.0273(2) 0.0238(5) Uani 1 1 d .
H1A H 0.3111 0.9876 0.0397 0.036 Uiso 1 1 calc R
H1B H 0.2064 1.0295 -0.0487 0.036 Uiso 1 1 calc R
H1C H 0.2630 0.8848 0.0236 0.036 Uiso 1 1 calc R
C2 C 0.1198(2) 0.9788(2) 0.1297(2) 0.0209(5) Uani 1 1 d .
C3 C -0.0007(3) 1.0704(2) 0.1122(2) 0.0249(5) Uani 1 1 d .
H3B H -0.0114 1.1296 0.0341 0.030 Uiso 1 1 calc R
C4 C -0.1049(2) 1.0751(2) 0.2093(2) 0.0259(5) Uani 1 1 d .
H4B H -0.1866 1.1395 0.1990 0.031 Uiso 1 1 calc R
C5 C -0.0899(2) 0.9858(2) 0.3212(2) 0.0224(5) Uani 1 1 d .
H5B H -0.1611 0.9865 0.3888 0.027 Uiso 1 1 calc R
C6 C 0.0331(2) 0.8943(2) 0.3325(2) 0.0188(5) Uani 1 1 d .
C7 C -0.0853(2) 0.7582(2) 0.5126(2) 0.0257(5) Uani 1 1 d .
H7A H -0.0616 0.6715 0.5662 0.039 Uiso 1 1 calc R
H7B H -0.1341 0.7644 0.4532 0.039 Uiso 1 1 calc R
H7C H -0.1428 0.8115 0.5604 0.039 Uiso 1 1 calc R
C8 C 0.1505(2) 0.7426(2) 0.5020(2) 0.0181(5) Uani 1 1 d .
C9 C 0.1455(2) 0.6877(2) 0.6344(2) 0.0189(5) Uani 1 1 d .
C10 C 0.0420(2) 0.6846(2) 0.7346(2) 0.0235(5) Uani 1 1 d .
H10A H -0.0504 0.7187 0.7258 0.028 Uiso 1 1 calc R
C11 C 0.0793(3) 0.6294(2) 0.8482(2) 0.0272(5) Uani 1 1 d .
H11A H 0.0107 0.6250 0.9181 0.033 Uiso 1 1 calc R
C12 C 0.2136(3) 0.5807(3) 0.8623(2) 0.0285(6) Uani 1 1 d .
H12A H 0.2352 0.5430 0.9412 0.034 Uiso 1 1 calc R
C13 C 0.3170(3) 0.5862(2) 0.7625(2) 0.0236(5) Uani 1 1 d .
H13A H 0.4093 0.5537 0.7715 0.028 Uiso 1 1 calc R
C14 C 0.2806(2) 0.6411(2) 0.6491(2) 0.0188(5) Uani 1 1 d .
C15 C 0.3642(2) 0.6665(2) 0.5279(2) 0.0167(4) Uani 1 1 d .
C16 C 0.5853(2) 0.6489(2) 0.4020(2) 0.0183(5) Uani 1 1 d .
C17 C 0.7205(2) 0.6094(2) 0.4163(2) 0.0226(5) Uani 1 1 d .
H17A H 0.7432 0.5727 0.4948 0.027 Uiso 1 1 calc R
C18 C 0.8204(2) 0.6244(2) 0.3152(2) 0.0253(5) Uani 1 1 d .
H18A H 0.9126 0.6001 0.3231 0.030 Uiso 1 1 calc R
C19 C 0.7845(2) 0.6752(2) 0.2023(2) 0.0234(5) Uani 1 1 d .
H19A H 0.8520 0.6863 0.1316 0.028 Uiso 1 1 calc R
C20 C 0.6488(2) 0.7101(2) 0.1926(2) 0.0200(5) Uani 1 1 d .
C21 C 0.6063(2) 0.7611(2) 0.0719(2) 0.0245(5) Uani 1 1 d .
H21A H 0.5555 0.7088 0.0695 0.037 Uiso 1 1 calc R
H21B H 0.6867 0.7612 0.0082 0.037 Uiso 1 1 calc R
H21C H 0.5489 0.8465 0.0590 0.037 Uiso 1 1 calc R
C22 C 0.2967(2) 0.4633(2) 0.1907(2) 0.0238(5) Uani 1 1 d .
C23 C 0.5127(3) 1.0461(3) 0.3018(3) 0.0367(7) Uani 1 1 d .

loop_
_atom_site_aniso_label
_atom_site_aniso_U_11
_atom_site_aniso_U_22
_atom_site_aniso_U_33
_atom_site_aniso_U_23
_atom_site_aniso_U_13
_atom_site_aniso_U_12
Fe1 0.01486(19) 0.0174(2) 0.01373(19) -0.00675(15) -0.00196(13) -0.00531(14)
S1 0.0170(3) 0.0181(3) 0.0180(3) -0.0065(2) -0.0044(2) -0.0053(2)
S2 0.0211(3) 0.0182(3) 0.0186(3) -0.0100(2) 0.0006(2) -0.0054(2)
F1 0.0327(8) 0.0366(9) 0.0350(8) -0.0226(7) 0.0005(6) -0.0085(7)
F2 0.0446(9) 0.0241(8) 0.0325(8) -0.0057(7) -0.0200(7) -0.0016(6)
F3 0.0364(8) 0.0245(8) 0.0420(9) -0.0109(7) -0.0123(7) -0.0146(6)
F4 0.0385(10) 0.0863(15) 0.0700(14) -0.0440(12) 0.0146(9) -0.0398(10)
F5 0.0559(12) 0.0473(11) 0.1142(19) -0.0445(12) -0.0588(13) 0.0145(9)
F6 0.0679(12) 0.0389(10) 0.0610(12) -0.0273(9) -0.0346(10) -0.0080(9)
O1 0.0199(8) 0.0211(8) 0.0232(8) -0.0099(7) -0.0022(6) -0.0079(6)
O2 0.0354(9) 0.0205(9) 0.0265(9) -0.0034(7) -0.0160(8) -0.0059(7)
O3 0.0221(8) 0.0347(10) 0.0230(9) -0.0106(8) -0.0017(7) -0.0104(7)
O4 0.0221(8) 0.0202(8) 0.0193(8) -0.0110(7) -0.0004(6) -0.0075(6)
O5 0.0617(13) 0.0289(10) 0.0235(10) -0.0147(8) 0.0124(9) -0.0191(9)
O6 0.0306(9) 0.0198(9) 0.0315(10) -0.0090(8) -0.0070(7) -0.0011(7)
N1 0.0188(9) 0.0186(9) 0.0181(9) -0.0070(8) -0.0060(7) -0.0044(7)
N2 0.0158(9) 0.0241(10) 0.0202(10) -0.0093(9) -0.0013(7) -0.0044(8)
N3 0.0155(9) 0.0180(9) 0.0157(9) -0.0064(8) -0.0024(7) -0.0045(7)
N4 0.0184(9) 0.0224(10) 0.0178(10) -0.0076(8) -0.0040(7) -0.0052(8)
N5 0.0161(9) 0.0173(9) 0.0182(9) -0.0074(8) -0.0017(7) -0.0058(7)
C1 0.0312(13) 0.0202(12) 0.0192(12) -0.0014(10) -0.0092(10) -0.0082(10)
C2 0.0262(12) 0.0186(11) 0.0231(12) -0.0062(10) -0.0104(9) -0.0078(9)
C3 0.0306(13) 0.0179(12) 0.0297(13) -0.0044(10) -0.0145(10) -0.0073(10)
C4 0.0222(12) 0.0206(12) 0.0379(14) -0.0112(11) -0.0124(10) -0.0014(9)
C5 0.0183(11) 0.0229(12) 0.0295(13) -0.0120(11) -0.0062(9) -0.0039(9)
C6 0.0185(11) 0.0212(12) 0.0219(12) -0.0106(10) -0.0058(9) -0.0053(9)
C7 0.0196(11) 0.0288(13) 0.0313(13) -0.0134(11) 0.0007(10) -0.0097(10)
C8 0.0182(11) 0.0207(11) 0.0193(11) -0.0112(10) -0.0018(8) -0.0054(9)
C9 0.0212(11) 0.0188(11) 0.0189(11) -0.0094(9) -0.0003(9) -0.0069(9)
C10 0.0235(12) 0.0245(12) 0.0247(12) -0.0125(11) 0.0026(9) -0.0096(10)
C11 0.0379(14) 0.0264(13) 0.0160(12) -0.0091(10) 0.0067(10) -0.0138(11)
C12 0.0399(14) 0.0299(14) 0.0154(12) -0.0061(11) -0.0035(10) -0.0116(11)
C13 0.0294(12) 0.0249(13) 0.0175(11) -0.0058(10) -0.0040(9) -0.0101(10)
C14 0.0229(11) 0.0179(11) 0.0172(11) -0.0069(9) -0.0011(9) -0.0081(9)
C15 0.0216(11) 0.0181(11) 0.0141(10) -0.0064(9) -0.0034(8) -0.0080(9)
C16 0.0168(10) 0.0189(11) 0.0213(11) -0.0089(10) -0.0030(9) -0.0049(9)
C17 0.0196(11) 0.0230(12) 0.0269(13) -0.0082(10) -0.0065(9) -0.0057(9)
C18 0.0162(11) 0.0258(13) 0.0350(14) -0.0119(11) -0.0047(10) -0.0048(9)
C19 0.0181(11) 0.0248(12) 0.0269(13) -0.0116(11) 0.0036(9) -0.0081(9)
C20 0.0194(11) 0.0202(12) 0.0225(12) -0.0099(10) 0.0010(9) -0.0085(9)
C21 0.0242(12) 0.0291(13) 0.0192(12) -0.0086(11) 0.0020(9) -0.0102(10)
C22 0.0256(12) 0.0236(12) 0.0262(12) -0.0085(10) -0.0088(10) -0.0075(10)
C23 0.0345(14) 0.0367(16) 0.0529(18) -0.0285(15) -0.0169(13) -0.0022(12)

loop_
_atom_type_symbol
_atom_type_description
_atom_type_scat_dispersion_real
_atom_type_scat_dispersion_imag
_atom_type_scat_source
C C 0.0181 0.0091 'International Tables Vol C Tables 4.2.6.8 and 6.1.1.4'
H H 0.0000 0.0000 'International Tables Vol C Tables 4.2.6.8 and 6.1.1.4'
N N 0.0311 0.0180 'International Tables Vol C Tables 4.2.6.8 and 6.1.1.4'
O O 0.0492 0.0322 'International Tables Vol C Tables 4.2.6.8 and 6.1.1.4'
F F 0.0727 0.0534 'International Tables Vol C Tables 4.2.6.8 and 6.1.1.4'
S S 0.3331 0.5567 'International Tables Vol C Tables 4.2.6.8 and 6.1.1.4'
Fe Fe -1.1336 3.1974 'International Tables Vol C Tables 4.2.6.8 and 6.1.1.4'

loop_
_geom_angle_atom_site_label_1
_geom_angle_atom_site_label_2
_geom_angle_atom_site_label_3
_geom_angle
N3 Fe1 O1 108.16(7)
N3 Fe1 O4 105.51(7)
O1 Fe1 O4 146.32(6)
N3 Fe1 N5 91.21(7)
O1 Fe1 N5 94.10(7)
O4 Fe1 N5 85.67(7)
N3 Fe1 N1 87.86(7)
O1 Fe1 N1 92.43(7)
O4 Fe1 N1 88.25(7)
N5 Fe1 N1 173.37(7)
O2 S1 O3 117.12(10)
O2 S1 O1 113.89(10)
O3 S1 O1 113.38(10)
O2 S1 C22 104.82(10)
O3 S1 C22 104.12(11)
O1 S1 C22 101.14(10)
O6 S2 O5 117.52(11)
O6 S2 O4 113.18(10)
O5 S2 O4 113.79(10)
O6 S2 C23 104.04(13)
O5 S2 C23 104.29(14)
O4 S2 C23 101.64(11)
S1 O1 Fe1 126.95(9)
S2 O4 Fe1 129.20(10)
C6 N1 C2 118.02(19)
C6 N1 Fe1 123.60(15)
C2 N1 Fe1 117.00(15)
C8 N2 C6 126.44(19)
C8 N2 C7 118.0(2)
C6 N2 C7 115.54(18)
C8 N3 C15 108.32(18)
C8 N3 Fe1 128.96(15)
C15 N3 Fe1 122.70(14)
C15 N4 C16 128.38(19)
C20 N5 C16 118.70(19)
C20 N5 Fe1 117.79(15)
C16 N5 Fe1 122.74(14)
N1 C2 C3 121.6(2)
N1 C2 C1 117.0(2)
C3 C2 C1 121.4(2)
C4 C3 C2 119.5(2)
C5 C4 C3 119.7(2)
C4 C5 C6 118.1(2)
N1 C6 C5 123.0(2)
N1 C6 N2 121.02(19)
C5 C6 N2 115.9(2)
N3 C8 N2 124.3(2)
N3 C8 C9 111.36(19)
N2 C8 C9 124.3(2)
C10 C9 C14 120.4(2)
C10 C9 C8 134.4(2)
C14 C9 C8 104.90(19)
C11 C10 C9 117.3(2)
C12 C11 C10 121.9(2)
C11 C12 C13 120.8(2)
C14 C13 C12 117.5(2)
C13 C14 C9 121.9(2)
C13 C14 C15 130.7(2)
C9 C14 C15 107.41(19)
N4 C15 N3 129.7(2)
N4 C15 C14 122.3(2)
N3 C15 C14 108.00(18)
N5 C16 C17 121.7(2)
N5 C16 N4 124.59(19)
C17 C16 N4 113.7(2)
C18 C17 C16 119.3(2)
C17 C18 C19 119.1(2)
C18 C19 C20 119.6(2)
N5 C20 C19 121.6(2)
N5 C20 C21 117.2(2)
C19 C20 C21 121.2(2)
F1 C22 F2 108.34(19)
F1 C22 F3 108.30(19)
F2 C22 F3 109.0(2)
F1 C22 S1 111.81(17)
F2 C22 S1 111.12(16)
F3 C22 S1 108.20(16)
F6 C23 F5 108.6(2)
F6 C23 F4 108.1(2)
F5 C23 F4 108.5(3)
F6 C23 S2 110.7(2)
F5 C23 S2 111.0(2)
F4 C23 S2 109.89(19)

loop_
_geom_bond_atom_site_label_1
_geom_bond_atom_site_label_2
_geom_bond_distance
Fe1 N3 2.0041(19)
Fe1 O1 2.0554(16)
Fe1 O4 2.0897(16)
Fe1 N5 2.1422(18)
Fe1 N1 2.1814(18)
S1 O2 1.4264(17)
S1 O3 1.4344(18)
S1 O1 1.4731(16)
S1 C22 1.831(3)
S2 O6 1.4253(18)
S2 O5 1.4289(19)
S2 O4 1.4689(15)
S2 C23 1.831(3)
F1 C22 1.318(3)
F2 C22 1.328(3)
F3 C22 1.334(3)
F4 C23 1.330(4)
F5 C23 1.328(3)
F6 C23 1.320(3)
N1 C6 1.342(3)
N1 C2 1.364(3)
N2 C8 1.345(3)
N2 C6 1.429(3)
N2 C7 1.492(3)
N3 C8 1.327(3)
N3 C15 1.405(3)
N4 C15 1.282(3)
N4 C16 1.399(3)
N5 C20 1.353(3)
N5 C16 1.354(3)
C1 C2 1.493(3)
C2 C3 1.386(3)
C3 C4 1.381(4)
C4 C5 1.378(4)
C5 C6 1.398(3)
C8 C9 1.481(3)
C9 C10 1.394(3)
C9 C14 1.395(3)
C10 C11 1.393(4)
C11 C12 1.385(4)
C12 C13 1.389(4)
C13 C14 1.387(3)
C14 C15 1.469(3)
C16 C17 1.397(3)
C17 C18 1.378(4)
C18 C19 1.382(4)
C19 C20 1.392(3)
C20 C21 1.499(3)

loop_
_geom_torsion_atom_site_label_1
_geom_torsion_atom_site_label_2
_geom_torsion_atom_site_label_3
_geom_torsion_atom_site_label_4
_geom_torsion
O2 S1 O1 Fe1 89.97(14)
O3 S1 O1 Fe1 -47.31(15)
C22 S1 O1 Fe1 -158.17(12)
N3 Fe1 O1 S1 58.87(14)
O4 Fe1 O1 S1 -120.16(13)
N5 Fe1 O1 S1 151.49(12)
N1 Fe1 O1 S1 -29.67(13)
O6 S2 O4 Fe1 -125.06(13)
O5 S2 O4 Fe1 12.50(17)
C23 S2 O4 Fe1 123.98(14)
N3 Fe1 O4 S2 -16.51(14)
O1 Fe1 O4 S2 162.53(10)
N5 Fe1 O4 S2 -106.57(13)
N1 Fe1 O4 S2 70.78(13)
N3 Fe1 N1 C6 -0.89(18)
O1 Fe1 N1 C6 107.20(17)
O4 Fe1 N1 C6 -106.49(17)
N5 Fe1 N1 C6 -82.9(7)
N3 Fe1 N1 C2 165.41(16)
O1 Fe1 N1 C2 -86.49(16)
O4 Fe1 N1 C2 59.81(16)
N5 Fe1 N1 C2 83.4(6)
O1 Fe1 N3 C8 -79.9(2)
O4 Fe1 N3 C8 99.53(19)
N5 Fe1 N3 C8 -174.62(19)
N1 Fe1 N3 C8 11.95(19)
O1 Fe1 N3 C15 97.82(17)
O4 Fe1 N3 C15 -82.74(17)
N5 Fe1 N3 C15 3.11(17)
N1 Fe1 N3 C15 -170.32(17)
N3 Fe1 N5 C20 -177.55(16)
O1 Fe1 N5 C20 74.14(16)
O4 Fe1 N5 C20 -72.09(16)
N1 Fe1 N5 C20 -95.7(6)
N3 Fe1 N5 C16 -7.75(17)
O1 Fe1 N5 C16 -116.05(17)
O4 Fe1 N5 C16 97.72(17)
N1 Fe1 N5 C16 74.1(7)
C6 N1 C2 C3 2.3(3)
Fe1 N1 C2 C3 -164.83(17)
C6 N1 C2 C1 -176.51(19)
Fe1 N1 C2 C1 16.4(2)
N1 C2 C3 C4 0.8(3)
C1 C2 C3 C4 179.5(2)
C2 C3 C4 C5 -2.5(3)
C3 C4 C5 C6 1.2(3)
C2 N1 C6 C5 -3.6(3)
Fe1 N1 C6 C5 162.56(17)
C2 N1 C6 N2 174.60(19)
Fe1 N1 C6 N2 -19.2(3)
C4 C5 C6 N1 1.9(3)
C4 C5 C6 N2 -176.4(2)
C8 N2 C6 N1 36.4(3)
C7 N2 C6 N1 -140.9(2)
C8 N2 C6 C5 -145.2(2)
C7 N2 C6 C5 37.4(3)
C15 N3 C8 N2 179.9(2)
Fe1 N3 C8 N2 -2.1(3)
C15 N3 C8 C9 1.2(2)
Fe1 N3 C8 C9 179.22(14)
C6 N2 C8 N3 -25.3(3)
C7 N2 C8 N3 152.0(2)
C6 N2 C8 C9 153.2(2)
C7 N2 C8 C9 -29.5(3)
N3 C8 C9 C10 173.6(2)
N2 C8 C9 C10 -5.1(4)
N3 C8 C9 C14 -0.3(3)
N2 C8 C9 C14 -179.0(2)
C14 C9 C10 C11 -2.4(3)
C8 C9 C10 C11 -175.6(2)
C9 C10 C11 C12 0.9(4)
C10 C11 C12 C13 0.6(4)
C11 C12 C13 C14 -0.6(4)
C12 C13 C14 C9 -1.0(4)
C12 C13 C14 C15 176.6(2)
C10 C9 C14 C13 2.5(3)
C8 C9 C14 C13 177.5(2)
C10 C9 C14 C15 -175.6(2)
C8 C9 C14 C15 -0.6(2)
C16 N4 C15 N3 1.6(4)
C16 N4 C15 C14 -179.6(2)
C8 N3 C15 N4 177.3(2)
Fe1 N3 C15 N4 -0.8(3)
C8 N3 C15 C14 -1.6(2)
Fe1 N3 C15 C14 -179.74(14)
C13 C14 C15 N4 4.5(4)
C9 C14 C15 N4 -177.6(2)
C13 C14 C15 N3 -176.5(2)
C9 C14 C15 N3 1.4(2)
C20 N5 C16 C17 -0.7(3)
Fe1 N5 C16 C17 -170.37(17)
C20 N5 C16 N4 -179.7(2)
Fe1 N5 C16 N4 10.6(3)
C15 N4 C16 N5 -7.3(4)
C15 N4 C16 C17 173.6(2)
N5 C16 C17 C18 2.1(3)
N4 C16 C17 C18 -178.8(2)
C16 C17 C18 C19 -1.7(4)
C17 C18 C19 C20 -0.1(4)
C16 N5 C20 C19 -1.1(3)
Fe1 N5 C20 C19 169.08(18)
C16 N5 C20 C21 178.1(2)
Fe1 N5 C20 C21 -11.7(3)
C18 C19 C20 N5 1.5(4)
C18 C19 C20 C21 -177.7(2)
O2 S1 C22 F1 69.00(18)
O3 S1 C22 F1 -167.44(15)
O1 S1 C22 F1 -49.63(18)
O2 S1 C22 F2 -169.80(17)
O3 S1 C22 F2 -46.25(19)
O1 S1 C22 F2 71.57(18)
O2 S1 C22 F3 -50.18(19)
O3 S1 C22 F3 73.37(18)
O1 S1 C22 F3 -168.81(16)
O6 S2 C23 F6 66.9(2)
O5 S2 C23 F6 -56.8(2)
O4 S2 C23 F6 -175.3(2)
O6 S2 C23 F5 -172.5(2)
O5 S2 C23 F5 63.8(2)
O4 S2 C23 F5 -54.7(2)
O6 S2 C23 F4 -52.4(2)
O5 S2 C23 F4 -176.13(18)
O4 S2 C23 F4 65.4(2)
